data_4066141
loop_
_publ_author_name
'Alonso-Moreno, Carlos'
'Carrillo-Hermosilla, Fernando'
'Garc\'es, Andr\'es'
'Otero, Antonio'
'L\'opez-Solera, Isabel'
'Rodr\'iguez, Ana M.'
'Anti\~nolo, Antonio'

_publ_section_title
;
 Simple, Versatile, and Efficient Catalysts for Guanylation of Amines
;
_journal_issue 12
_journal_name_full Organometallics
_journal_page_first 2789
_journal_paper_doi 10.1021/om1003122
_journal_volume 29
_journal_year 2010
_chemical_formula_sum 'C38 H66 N6 Zn2'
_chemical_formula_weight 737.71
_chemical_name_systematic
; 
 ? 
;
_space_group_IT_number 14
_symmetry_cell_setting monoclinic
_symmetry_space_group_name_Hall '-P 2ybc'
_symmetry_space_group_name_H-M 'P 1 21/c 1'
_atom_sites_solution_hydrogens geom
_atom_sites_solution_primary direct
_atom_sites_solution_secondary difmap
_audit_creation_method SHELXL-97
_cell_angle_alpha 90.00
_cell_angle_beta 96.214(7)
_cell_angle_gamma 90.00
_cell_formula_units_Z 2
_cell_length_a 12.392(4)
_cell_length_b 9.546(3)
_cell_length_c 17.778(5)
_cell_measurement_temperature 230(2)
_cell_volume 2090.7(11)
_computing_cell_refinement 'Bruker SAINT'
_computing_data_collection 'Bruker APEX'
_computing_data_reduction 'Bruker SHELXTL'
_computing_molecular_graphics 'Bruker SHELXTL'
_computing_publication_material 'Bruker SHELXTL'
_computing_structure_refinement 'SHELXL-97 (Sheldrick, 1997)'
_computing_structure_solution 'SHELXS-97 (Sheldrick, 1990)'
_diffrn_ambient_temperature 230(2)
_diffrn_measured_fraction_theta_full 0.996
_diffrn_measured_fraction_theta_max 0.996
_diffrn_measurement_device_type 'CCD area detector'
_diffrn_measurement_method 'omega scan'
_diffrn_radiation_monochromator graphite
_diffrn_radiation_source 'fine-focus sealed tube'
_diffrn_radiation_type MoK\a
_diffrn_radiation_wavelength 0.71073
_diffrn_reflns_av_R_equivalents 0.0997
_diffrn_reflns_av_sigmaI/netI 0.0754
_diffrn_reflns_limit_h_max 9
_diffrn_reflns_limit_h_min -10
_diffrn_reflns_limit_k_max 7
_diffrn_reflns_limit_k_min -7
_diffrn_reflns_limit_l_max 14
_diffrn_reflns_limit_l_min -14
_diffrn_reflns_number 5060
_diffrn_reflns_theta_full 16.78
_diffrn_reflns_theta_max 16.78
_diffrn_reflns_theta_min 2.30
_exptl_absorpt_coefficient_mu 1.178
_exptl_absorpt_correction_T_max 1
_exptl_absorpt_correction_T_min 0.491542
_exptl_absorpt_correction_type multi-scan
_exptl_absorpt_process_details SADABS
_exptl_crystal_colour Colourless
_exptl_crystal_density_diffrn 1.172
_exptl_crystal_density_method 'not measured'
_exptl_crystal_description Prismatic
_exptl_crystal_F_000 792
_exptl_crystal_size_max 0.225
_exptl_crystal_size_mid 0.188
_exptl_crystal_size_min 0.122
_refine_diff_density_max 0.372
_refine_diff_density_min -0.256
_refine_diff_density_rms 0.059
_refine_ls_extinction_method none
_refine_ls_goodness_of_fit_ref 1.000
_refine_ls_hydrogen_treatment mixed
_refine_ls_matrix_type full
_refine_ls_number_parameters 219
_refine_ls_number_reflns 1172
_refine_ls_number_restraints 0
_refine_ls_restrained_S_all 1.000
_refine_ls_R_factor_all 0.0666
_refine_ls_R_factor_gt 0.0448
_refine_ls_shift/su_max 0.002
_refine_ls_shift/su_mean 0.000
_refine_ls_structure_factor_coef Fsqd
_refine_ls_weighting_details 'calc w=1/[\s^2^(Fo^2^)+(0.0649P)^2^+0.0000P] where P=(Fo^2^+2Fc^2^)/3'
_refine_ls_weighting_scheme calc
_refine_ls_wR_factor_gt 0.1063
_refine_ls_wR_factor_ref 0.1195
_reflns_number_gt 840
_reflns_number_total 1172
_reflns_threshold_expression >2sigma(I)
_cod_data_source_file om1003122_si_001.cif
_cod_data_source_block 15
_cod_depositor_comments
;
The following automatic conversions were performed:

'_symmetry_cell_setting' value 'Monoclinic' changed to 'monoclinic'
according to /home/saulius/struct/CIF-dictionaries/cif_core.dic
dictionary named 'cif_core.dic' version 2.4.1 from 2010-06-29.

Automatic conversion script
Id: cif_fix_values 1715 2011-07-08 13:25:40Z adriana 
;
_cod_original_sg_symbol_H-M P2(1)/c
_cod_database_code 4066141

loop_
_symmetry_equiv_pos_as_xyz
'x, y, z'
'-x, y+1/2, -z+1/2'
'-x, -y, -z'
'x, -y-1/2, z-1/2'

loop_
_atom_site_label
_atom_site_type_symbol
_atom_site_fract_x
_atom_site_fract_y
_atom_site_fract_z
_atom_site_U_iso_or_equiv
_atom_site_adp_type
_atom_site_occupancy
_atom_site_symmetry_multiplicity
_atom_site_calc_flag
_atom_site_refinement_flags
Zn1 Zn 0.43811(9) 0.12034(11) 1.02864(6) 0.0471(7) Uani 1 1 d .
N1 N 0.6012(11) 0.0873(9) 0.9756(6) 0.044(3) Uani 1 1 d .
N2 N 0.4441(11) 0.1830(8) 0.9197(5) 0.039(2) Uani 1 1 d .
N3 N 0.6037(10) 0.2162(9) 0.8614(7) 0.056(3) Uani 1 1 d .
H3 H 0.560(8) 0.267(9) 0.826(6) 0.067 Uiso 1 1 d .
C1 C 0.4315(9) 0.2389(10) 1.1180(6) 0.073(4) Uani 1 1 d .
H1A H 0.3660 0.2159 1.1407 0.087 Uiso 1 1 calc R
H1B H 0.4928 0.2163 1.1546 0.087 Uiso 1 1 calc R
C2 C 0.4323(8) 0.3975(10) 1.1029(6) 0.076(4) Uani 1 1 d .
H2A H 0.5006 0.4237 1.0862 0.115 Uiso 1 1 calc R
H2B H 0.4224 0.4470 1.1487 0.115 Uiso 1 1 calc R
H2C H 0.3745 0.4208 1.0646 0.115 Uiso 1 1 calc R
C3 C 0.3725(11) 0.2320(12) 0.8555(8) 0.058(3) Uani 1 1 d .
H3A H 0.4130 0.2985 0.8272 0.070 Uiso 1 1 calc R
C4 C 0.3350(8) 0.1157(12) 0.8040(6) 0.070(4) Uani 1 1 d .
H4A H 0.3967 0.0687 0.7874 0.106 Uiso 1 1 calc R
H4B H 0.2906 0.1525 0.7609 0.106 Uiso 1 1 calc R
H4C H 0.2935 0.0505 0.8302 0.106 Uiso 1 1 calc R
C5 C 0.2780(9) 0.3099(11) 0.8842(6) 0.079(4) Uani 1 1 d .
H5A H 0.2365 0.2462 0.9114 0.119 Uiso 1 1 calc R
H5B H 0.2326 0.3485 0.8421 0.119 Uiso 1 1 calc R
H5C H 0.3054 0.3842 0.9174 0.119 Uiso 1 1 calc R
C6 C 0.5480(14) 0.1654(11) 0.9186(9) 0.039(3) Uani 1 1 d .
C7 C 0.7035(12) 0.1631(12) 0.8351(7) 0.060(3) Uani 1 1 d .
H7 H 0.7345 0.0950 0.8726 0.072 Uiso 1 1 calc R
C8 C 0.7831(11) 0.2798(14) 0.8336(8) 0.128(6) Uani 1 1 d .
H8A H 0.7574 0.3457 0.7950 0.192 Uiso 1 1 calc R
H8B H 0.8519 0.2429 0.8230 0.192 Uiso 1 1 calc R
H8C H 0.7913 0.3260 0.8818 0.192 Uiso 1 1 calc R
C9 C 0.6835(9) 0.0887(12) 0.7620(6) 0.089(4) Uani 1 1 d .
H9A H 0.6334 0.0133 0.7666 0.133 Uiso 1 1 calc R
H9B H 0.7507 0.0518 0.7482 0.133 Uiso 1 1 calc R
H9C H 0.6535 0.1528 0.7236 0.133 Uiso 1 1 calc R
C11 C 0.7045(14) 0.137(2) 1.0099(6) 0.036(3) Uani 1 1 d .
C12 C 0.7218(14) 0.2750(19) 1.0299(8) 0.063(4) Uani 1 1 d .
H12 H 0.6667 0.3408 1.0202 0.076 Uiso 1 1 calc R
C13 C 0.822(2) 0.3139(12) 1.0647(8) 0.066(4) Uani 1 1 d .
H13 H 0.8317 0.4080 1.0771 0.079 Uiso 1 1 calc R
C14 C 0.9086(13) 0.224(2) 1.0828(6) 0.047(3) Uani 1 1 d .
C15 C 0.8860(15) 0.087(2) 1.0636(8) 0.060(3) Uani 1 1 d .
H15 H 0.9391 0.0191 1.0761 0.072 Uiso 1 1 calc R
C16 C 0.7864(19) 0.0446(13) 1.0262(8) 0.051(3) Uani 1 1 d .
H16 H 0.7761 -0.0487 1.0122 0.061 Uiso 1 1 calc R
C17 C 1.0154(12) 0.2719(12) 1.1208(8) 0.055(3) Uani 1 1 d .
C18 C 1.0852(9) 0.3234(14) 1.0603(8) 0.122(5) Uani 1 1 d .
H18A H 1.0512 0.4031 1.0348 0.183 Uiso 1 1 calc R
H18B H 1.0925 0.2499 1.0244 0.183 Uiso 1 1 calc R
H18C H 1.1557 0.3495 1.0838 0.183 Uiso 1 1 calc R
C19 C 1.0075(10) 0.3911(15) 1.1739(8) 0.145(7) Uani 1 1 d .
H19A H 0.9871 0.4744 1.1456 0.217 Uiso 1 1 calc R
H19B H 1.0766 0.4054 1.2029 0.217 Uiso 1 1 calc R
H19C H 0.9539 0.3705 1.2074 0.217 Uiso 1 1 calc R
C20 C 1.0805(11) 0.1565(14) 1.1615(8) 0.147(7) Uani 1 1 d .
H20A H 1.1543 0.1866 1.1731 0.220 Uiso 1 1 calc R
H20B H 1.0785 0.0750 1.1297 0.220 Uiso 1 1 calc R
H20C H 1.0502 0.1341 1.2075 0.220 Uiso 1 1 calc R

loop_
_atom_site_aniso_label
_atom_site_aniso_U_11
_atom_site_aniso_U_22
_atom_site_aniso_U_33
_atom_site_aniso_U_23
_atom_site_aniso_U_13
_atom_site_aniso_U_12
Zn1 0.0457(10) 0.0431(9) 0.0519(10) -0.0023(7) 0.0029(7) 0.0017(7)
N1 0.032(9) 0.052(7) 0.043(7) 0.005(6) -0.021(6) 0.015(7)
N2 0.023(7) 0.062(7) 0.028(7) 0.012(5) -0.011(7) 0.001(6)
N3 0.038(10) 0.067(8) 0.065(9) 0.004(6) 0.019(6) 0.010(7)
C1 0.095(10) 0.062(9) 0.063(9) -0.016(7) 0.016(7) 0.004(8)
C2 0.101(11) 0.064(9) 0.064(9) -0.017(7) 0.007(8) 0.012(8)
C3 0.056(10) 0.067(9) 0.052(11) 0.007(8) 0.006(9) 0.012(8)
C4 0.052(9) 0.120(11) 0.036(8) -0.001(8) -0.011(7) 0.009(8)
C5 0.056(9) 0.088(9) 0.092(10) 0.028(8) -0.004(8) 0.032(8)
C6 0.030(12) 0.028(8) 0.062(13) -0.022(8) 0.015(13) -0.007(9)
C7 0.053(10) 0.070(9) 0.059(10) 0.015(8) 0.014(9) -0.005(9)
C8 0.121(13) 0.102(11) 0.175(16) -0.027(10) 0.082(12) -0.023(11)
C9 0.084(10) 0.124(11) 0.056(10) -0.032(9) -0.002(8) 0.012(8)
C11 0.036(13) 0.046(12) 0.025(7) 0.009(8) -0.003(8) 0.018(13)
C12 0.026(14) 0.053(15) 0.105(11) -0.015(8) -0.019(9) 0.006(8)
C13 0.038(11) 0.054(10) 0.103(11) -0.008(9) -0.003(9) 0.008(14)
C14 0.017(13) 0.068(13) 0.055(9) -0.006(9) -0.010(8) -0.009(13)
C15 0.040(15) 0.060(15) 0.077(10) -0.006(8) -0.009(9) -0.001(9)
C16 0.050(11) 0.038(9) 0.063(9) -0.001(8) -0.001(9) 0.000(14)
C17 0.032(11) 0.052(9) 0.077(10) -0.008(8) -0.018(9) -0.004(9)
C18 0.054(10) 0.170(14) 0.146(14) 0.001(11) 0.026(10) -0.033(10)
C19 0.065(11) 0.192(16) 0.172(16) -0.125(14) -0.005(10) -0.020(11)
C20 0.101(13) 0.106(12) 0.209(17) 0.050(12) -0.093(12) -0.035(11)

loop_
_atom_type_symbol
_atom_type_description
_atom_type_scat_dispersion_real
_atom_type_scat_dispersion_imag
_atom_type_scat_source
C C 0.0033 0.0016 'International Tables Vol C Tables 4.2.6.8 and 6.1.1.4'
H H 0.0000 0.0000 'International Tables Vol C Tables 4.2.6.8 and 6.1.1.4'
N N 0.0061 0.0033 'International Tables Vol C Tables 4.2.6.8 and 6.1.1.4'
Zn Zn 0.2839 1.4301 'International Tables Vol C Tables 4.2.6.8 and 6.1.1.4'

loop_
_geom_angle_atom_site_label_1
_geom_angle_atom_site_label_2
_geom_angle_atom_site_label_3
_geom_angle
_geom_angle_site_symmetry_1
_geom_angle_site_symmetry_3
C1 Zn1 N2 127.6(4) . .
C1 Zn1 N1 124.1(4) . 3_657
N2 Zn1 N1 106.4(4) . 3_657
C1 Zn1 N1 121.2(4) . .
N2 Zn1 N1 62.3(4) . .
N1 Zn1 N1 93.9(4) 3_657 .
C1 Zn1 C6 126.9(4) . .
N2 Zn1 C6 30.6(3) . .
N1 Zn1 C6 106.4(3) 3_657 .
N1 Zn1 C6 32.2(3) . .
C1 Zn1 Zn1 141.7(3) . 3_657
N2 Zn1 Zn1 80.2(3) . 3_657
N1 Zn1 Zn1 51.1(3) 3_657 3_657
N1 Zn1 Zn1 42.7(2) . 3_657
C6 Zn1 Zn1 62.1(3) . 3_657
C6 N1 C11 117.9(10) . .
C6 N1 Zn1 114.1(8) . 3_657
C11 N1 Zn1 122.5(10) . 3_657
C6 N1 Zn1 81.8(9) . .
C11 N1 Zn1 123.5(7) . .
Zn1 N1 Zn1 86.1(4) 3_657 .
C6 N2 C3 123.6(10) . .
C6 N2 Zn1 96.6(9) . .
C3 N2 Zn1 139.8(9) . .
C6 N3 C7 128.6(10) . .
C2 C1 Zn1 115.2(7) . .
N2 C3 C4 111.7(9) . .
N2 C3 C5 108.8(11) . .
C4 C3 C5 111.9(10) . .
N2 C6 N1 117.2(13) . .
N2 C6 N3 122.8(14) . .
N1 C6 N3 119.9(13) . .
N2 C6 Zn1 52.8(7) . .
N1 C6 Zn1 65.9(8) . .
N3 C6 Zn1 169.1(7) . .
N3 C7 C9 112.5(11) . .
N3 C7 C8 109.4(10) . .
C9 C7 C8 113.0(11) . .
C16 C11 C12 118.5(12) . .
C16 C11 N1 119.0(18) . .
C12 C11 N1 122.4(17) . .
C11 C12 C13 119.0(11) . .
C12 C13 C14 125.2(11) . .
C15 C14 C13 113.6(11) . .
C15 C14 C17 123.5(18) . .
C13 C14 C17 122.9(18) . .
C14 C15 C16 122.5(11) . .
C11 C16 C15 121.2(11) . .
C19 C17 C14 114.0(11) . .
C19 C17 C20 108.9(12) . .
C14 C17 C20 113.4(11) . .
C19 C17 C18 106.3(11) . .
C14 C17 C18 108.7(10) . .
C20 C17 C18 104.9(10) . .

loop_
_geom_bond_atom_site_label_1
_geom_bond_atom_site_label_2
_geom_bond_distance
_geom_bond_site_symmetry_2
Zn1 C1 1.960(9) .
Zn1 N2 2.036(8) .
Zn1 N1 2.040(9) 3_657
Zn1 N1 2.342(10) .
Zn1 C6 2.539(16) .
Zn1 Zn1 3.001(2) 3_657
N1 C6 1.369(13) .
N1 C11 1.438(13) .
N1 Zn1 2.040(9) 3_657
N2 C6 1.302(12) .
N2 C3 1.445(12) .
N3 C6 1.377(13) .
N3 C7 1.459(13) .
C1 C2 1.538(12) .
C3 C4 1.482(12) .
C3 C5 1.521(12) .
C7 C9 1.479(13) .
C7 C8 1.490(13) .
C11 C16 1.356(13) .
C11 C12 1.371(13) .
C12 C13 1.373(14) .
C13 C14 1.389(13) .
C14 C15 1.376(14) .
C14 C17 1.492(14) .
C15 C16 1.396(13) .
C17 C19 1.488(13) .
C17 C20 1.503(14) .
C17 C18 1.534(13) .
